data_1561678
loop_
_publ_author_name
'Guo, Feng'
'Su, Changhua'
'Chu, Zepeng'
'Zhao, Minghui'

_publ_section_title
;
 A highly stable 3D metal&#x2212;organic framework for selectively
 luminescent sensing and knoevenagel condensation reaction
;
_journal_name_full 'Journal of Solid State Chemistry'
_journal_page_first 25
_journal_page_last 31
_journal_paper_doi 10.1016/j.jssc.2019.05.036
_journal_volume 277
_journal_year 2019
_chemical_formula_moiety 'C24 H18 N10 O Zn'
_chemical_formula_sum 'C24 H18 N10 O Zn'
_chemical_formula_weight 527.85
_space_group_crystal_system orthorhombic
_space_group_IT_number 52
_space_group_name_Hall '-P 2a 2bc'
_space_group_name_H-M_alt 'P n n a'
_atom_sites_solution_hydrogens geom
_atom_sites_solution_primary iterative
_cell_angle_alpha 90
_cell_angle_beta 90
_cell_angle_gamma 90
_cell_formula_units_Z 8
_cell_length_a 28.580(6)
_cell_length_b 27.790(6)
_cell_length_c 9.6693(19)
_cell_measurement_reflns_used 6240
_cell_measurement_temperature 293(2)
_cell_measurement_theta_max 28.383
_cell_measurement_theta_min 1.425
_cell_volume 7680(3)
_computing_molecular_graphics 'Olex2 (Dolomanov et al., 2009)'
_computing_publication_material 'Olex2 (Dolomanov et al., 2009)'
_computing_structure_refinement 'ShelXL (Sheldrick, 2015)'
_computing_structure_solution 'olex2.solve (Bourhis et al., 2015)'
_diffrn_ambient_temperature 293(2)
_diffrn_measured_fraction_theta_full 1.000
_diffrn_measured_fraction_theta_max 0.997
_diffrn_measurement_device_type 'Bruker P4'
_diffrn_measurement_method '\w scans'
_diffrn_radiation_type MoK\a
_diffrn_radiation_wavelength 0.71073
_diffrn_reflns_av_R_equivalents 0.0439
_diffrn_reflns_av_unetI/netI 0.0322
_diffrn_reflns_Laue_measured_fraction_full 1.000
_diffrn_reflns_Laue_measured_fraction_max 0.997
_diffrn_reflns_limit_h_max 34
_diffrn_reflns_limit_h_min -38
_diffrn_reflns_limit_k_max 34
_diffrn_reflns_limit_k_min -37
_diffrn_reflns_limit_l_max 12
_diffrn_reflns_limit_l_min -12
_diffrn_reflns_number 55354
_diffrn_reflns_point_group_measured_fraction_full 1.000
_diffrn_reflns_point_group_measured_fraction_max 0.997
_diffrn_reflns_theta_full 25.242
_diffrn_reflns_theta_max 28.383
_diffrn_reflns_theta_min 1.425
_exptl_absorpt_coefficient_mu 0.664
_exptl_absorpt_correction_T_max 0.887
_exptl_absorpt_correction_T_min 0.864
_exptl_absorpt_correction_type multi-scan
_exptl_absorpt_process_details
;
SADABS-2012/1 (Bruker,2012) was used for absorption correction.
wR2(int) was 0.1279 before and 0.0447 after correction.
The Ratio of minimum to maximum transmission is 0.8090.
The \l/2 correction factor is 0.0015.
;
_exptl_crystal_colour yellow
_exptl_crystal_colour_primary yellow
_exptl_crystal_density_diffrn 0.913
_exptl_crystal_description block
_exptl_crystal_F_000 2160
_exptl_crystal_size_max 0.22
_exptl_crystal_size_mid 0.2
_exptl_crystal_size_min 0.18
_refine_diff_density_max 1.142
_refine_diff_density_min -0.707
_refine_diff_density_rms 0.068
_refine_ls_extinction_coef .
_refine_ls_extinction_method none
_refine_ls_goodness_of_fit_ref 1.055
_refine_ls_hydrogen_treatment constr
_refine_ls_matrix_type full
_refine_ls_number_parameters 325
_refine_ls_number_reflns 9601
_refine_ls_number_restraints 11
_refine_ls_restrained_S_all 1.055
_refine_ls_R_factor_all 0.0777
_refine_ls_R_factor_gt 0.0593
_refine_ls_shift/su_max 0.003
_refine_ls_shift/su_mean 0.000
_refine_ls_structure_factor_coef Fsqd
_refine_ls_weighting_details 'w=1/[\s^2^(Fo^2^)+(0.1275P)^2^] where P=(Fo^2^+2Fc^2^)/3'
_refine_ls_weighting_scheme calc
_refine_ls_wR_factor_gt 0.1897
_refine_ls_wR_factor_ref 0.2009
_reflns_Friedel_coverage 0.000
_reflns_Friedel_fraction_full .
_reflns_Friedel_fraction_max .
_reflns_number_gt 6239
_reflns_number_total 9601
_reflns_threshold_expression 'I > 2\s(I)'
_cod_data_source_file JSSC-2019-277-25.cif
_cod_data_source_block Zn
_cod_database_code 1561678
_shelx_space_group_comment
;
The symmetry employed for this shelxl refinement is uniquely defined
by the following loop, which should always be used as a source of
symmetry information in preference to the above space-group names.
They are only intended as comments.
;
_olex2_refinement_description
;
1. Fixed Uiso
 At 1.2 times of:
  All C(H) groups
2. Rigid bond restraints
 N1, N2
 with sigma for 1-2 distances of 0.0002 and sigma for 1-3 distances of 0.0001
 N9, N10
 with sigma for 1-2 distances of 0.0002 and sigma for 1-3 distances of 0.0001
 C23, N10
 with sigma for 1-2 distances of 0.0002 and sigma for 1-3 distances of 0.0001
 N6, N7
 with sigma for 1-2 distances of 0.0002 and sigma for 1-3 distances of 0.0001
 C15, N6
 with sigma for 1-2 distances of 0.0002 and sigma for 1-3 distances of 0.0001
3. Uiso/Uaniso restraints and constraints
Uanis(Zn1) \\sim Ueq: with sigma of 0.01 and sigma for terminal atoms of 0.02
4.a Aromatic/amide H refined with riding coordinates:
 C1(H1), C2(H2), C4(H4), C5(H5), C7(H7), C8(H8), C10(H10), C11(H11), C13(H13),
 C14(H14), C15(H15), C16(H16), C18(H18), C19(H19), C21(H21), C22(H22), C23(H23),
  C24(H24)
;

loop_
_space_group_symop_operation_xyz
'x, y, z'
'-x+1/2, -y, z'
'-x+1/2, y+1/2, -z+1/2'
'x, -y+1/2, -z+1/2'
'-x, -y, -z'
'x-1/2, y, -z'
'x-1/2, -y-1/2, z-1/2'
'-x, y-1/2, z-1/2'

loop_
_atom_site_label
_atom_site_type_symbol
_atom_site_fract_x
_atom_site_fract_y
_atom_site_fract_z
_atom_site_U_iso_or_equiv
_atom_site_adp_type
_atom_site_occupancy
_atom_site_site_symmetry_order
_atom_site_calc_flag
_atom_site_refinement_flags_posn
_atom_site_refinement_flags_adp
_atom_site_refinement_flags_occupancy
_atom_site_disorder_assembly
_atom_site_disorder_group
C1 C 0.20174(8) 0.46223(10) 0.7271(3) 0.0553(6) Uani 1 1 d . . . . .
H1 H 0.221436 0.455715 0.801355 0.066 Uiso 1 1 calc R . . . .
C2 C 0.17366(11) 0.46466(15) 0.5176(3) 0.0810(10) Uani 1 1 d . . . . .
H2 H 0.169659 0.461135 0.422649 0.097 Uiso 1 1 calc R . . . .
C3 C 0.25055(8) 0.42272(9) 0.5473(3) 0.0505(6) Uani 1 1 d . . . . .
C4 C 0.26316(11) 0.42543(12) 0.4097(3) 0.0695(9) Uani 1 1 d . . . . .
H4 H 0.246307 0.444822 0.349195 0.083 Uiso 1 1 calc R . . . .
C5 C 0.30107(10) 0.39908(11) 0.3623(3) 0.0681(8) Uani 1 1 d . . . . .
H5 H 0.309142 0.400463 0.269169 0.082 Uiso 1 1 calc R . . . .
C6 C 0.32689(8) 0.37097(9) 0.4506(3) 0.0465(5) Uani 1 1 d . . . . .
C7 C 0.31409(9) 0.36921(11) 0.5884(3) 0.0556(6) Uani 1 1 d . . . . .
H7 H 0.331650 0.350846 0.649776 0.067 Uiso 1 1 calc R . . . .
C8 C 0.27583(9) 0.39417(11) 0.6361(3) 0.0595(7) Uani 1 1 d . . . . .
H8 H 0.267055 0.391735 0.728459 0.071 Uiso 1 1 calc R . . . .
C9 C 0.37327(8) 0.29703(9) 0.4560(3) 0.0468(5) Uani 1 1 d . . . . .
C10 C 0.41677(8) 0.28289(8) 0.5058(2) 0.0474(5) Uani 1 1 d . . . . .
H10 H 0.441699 0.304382 0.503555 0.057 Uiso 1 1 calc R . . . .
C11 C 0.42327(9) 0.23718(9) 0.5584(2) 0.0478(5) Uani 1 1 d . . . . .
H11 H 0.452626 0.227413 0.588990 0.057 Uiso 1 1 calc R . . . .
C12 C 0.38518(9) 0.20589(9) 0.5651(3) 0.0476(5) Uani 1 1 d . . . . .
C13 C 0.34228(9) 0.21970(10) 0.5184(3) 0.0629(7) Uani 1 1 d . . . . .
H13 H 0.316909 0.198863 0.524852 0.076 Uiso 1 1 calc R . . . .
C14 C 0.33677(9) 0.26482(10) 0.4617(3) 0.0618(7) Uani 1 1 d . . . . .
H14 H 0.307745 0.273698 0.426441 0.074 Uiso 1 1 calc R . . . .
C15 C 0.42656(9) 0.14286(10) 0.7084(3) 0.0544(6) Uani 1 1 d . U . . .
H15 H 0.448093 0.162485 0.753317 0.065 Uiso 1 1 calc R . . . .
C16 C 0.36999(8) 0.11797(10) 0.5730(3) 0.0481(6) Uani 1 1 d . . . . .
H16 H 0.345740 0.117817 0.508813 0.058 Uiso 1 1 calc R . . . .
C17 C 0.40106(7) 0.36635(8) 0.3211(2) 0.0441(5) Uani 1 1 d . . . . .
C18 C 0.42860(8) 0.33903(9) 0.2314(2) 0.0487(5) Uani 1 1 d . . . . .
H18 H 0.422837 0.306265 0.221730 0.058 Uiso 1 1 calc R . . . .
C19 C 0.46402(8) 0.35999(9) 0.1575(2) 0.0482(5) Uani 1 1 d . . . . .
H19 H 0.482666 0.341176 0.100133 0.058 Uiso 1 1 calc R . . . .
C20 C 0.47219(8) 0.40818(9) 0.1673(2) 0.0460(5) Uani 1 1 d . . . . .
C21 C 0.44468(9) 0.43652(9) 0.2519(3) 0.0589(7) Uani 1 1 d . . . . .
H21 H 0.449529 0.469577 0.256399 0.071 Uiso 1 1 calc R . . . .
C22 C 0.40967(9) 0.41502(9) 0.3301(3) 0.0592(7) Uani 1 1 d . . . . .
H22 H 0.391758 0.433802 0.389574 0.071 Uiso 1 1 calc R . . . .
C23 C 0.52661(10) 0.41888(13) -0.0339(3) 0.0685(8) Uani 1 1 d . U . . .
H23 H 0.512816 0.397349 -0.095274 0.082 Uiso 1 1 calc R . . . .
C24 C 0.54048(9) 0.46251(10) 0.1480(3) 0.0561(6) Uani 1 1 d . . . . .
H24 H 0.537566 0.476034 0.235574 0.067 Uiso 1 1 calc R . . . .
N1 N 0.16185(8) 0.48548(7) 0.7373(3) 0.0588(5) Uani 1 1 d . U . . .
N2 N 0.14376(12) 0.48660(14) 0.6071(3) 0.0921(11) Uani 1 1 d . U . . .
N3 N 0.21062(7) 0.44888(8) 0.5942(2) 0.0540(5) Uani 1 1 d . . . . .
N4 N 0.36629(7) 0.34401(8) 0.4024(2) 0.0510(5) Uani 1 1 d . . . . .
N5 N 0.39271(7) 0.15753(7) 0.6157(2) 0.0463(5) Uani 1 1 d . . . . .
N6 N 0.42257(9) 0.09516(9) 0.7215(3) 0.0695(6) Uani 1 1 d . U . . .
N7 N 0.38679(7) 0.07943(7) 0.6345(2) 0.0519(5) Uani 1 1 d . U . . .
N8 N 0.51130(7) 0.42963(8) 0.09538(19) 0.0485(5) Uani 1 1 d . . . . .
N9 N 0.57387(7) 0.47319(8) 0.0593(2) 0.0507(5) Uani 1 1 d . U . . .
N10 N 0.56575(10) 0.44534(12) -0.0572(3) 0.0805(8) Uani 1 1 d . U . . .
O1 O 0.1696(3) 0.5051(3) 1.0717(8) 0.288(5) Uani 1 1 d . . . . .
Zn1 Zn 0.13221(2) 0.51179(2) 0.90881(3) 0.05020(14) Uani 1 1 d . U . . .

loop_
_atom_site_aniso_label
_atom_site_aniso_U_11
_atom_site_aniso_U_22
_atom_site_aniso_U_33
_atom_site_aniso_U_23
_atom_site_aniso_U_13
_atom_site_aniso_U_12
C1 0.0455(13) 0.0522(15) 0.0682(16) 0.0005(12) 0.0053(12) 0.0042(11)
C2 0.0602(18) 0.120(3) 0.0626(17) 0.0031(18) 0.0024(14) 0.0345(19)
C3 0.0381(12) 0.0477(14) 0.0657(15) 0.0049(11) 0.0107(11) 0.0060(10)
C4 0.0645(18) 0.079(2) 0.0647(17) 0.0250(14) 0.0137(13) 0.0281(16)
C5 0.0667(18) 0.081(2) 0.0563(14) 0.0168(14) 0.0182(14) 0.0203(15)
C6 0.0393(12) 0.0408(13) 0.0594(13) 0.0021(10) 0.0102(10) -0.0001(9)
C7 0.0460(14) 0.0657(17) 0.0550(14) 0.0023(12) -0.0002(11) 0.0161(12)
C8 0.0548(15) 0.0688(19) 0.0548(13) 0.0041(13) 0.0044(12) 0.0130(13)
C9 0.0443(13) 0.0415(13) 0.0546(12) -0.0028(11) 0.0105(10) 0.0022(10)
C10 0.0480(13) 0.0392(12) 0.0552(13) -0.0043(10) 0.0050(10) -0.0055(10)
C11 0.0466(13) 0.0441(13) 0.0525(12) -0.0069(10) -0.0001(10) 0.0013(10)
C12 0.0475(13) 0.0369(12) 0.0583(14) -0.0020(10) 0.0090(10) 0.0003(10)
C13 0.0422(14) 0.0486(15) 0.098(2) 0.0095(14) 0.0017(13) -0.0046(11)
C14 0.0425(13) 0.0451(15) 0.098(2) 0.0092(14) 0.0022(14) -0.0018(10)
C15 0.0495(13) 0.0581(10) 0.0555(13) -0.0041(12) 0.0036(11) -0.0015(11)
C16 0.0480(14) 0.0428(14) 0.0536(13) 0.0011(10) 0.0047(10) -0.0045(10)
C17 0.0395(11) 0.0411(12) 0.0517(12) 0.0021(10) 0.0066(10) -0.0019(9)
C18 0.0527(13) 0.0432(13) 0.0504(12) -0.0085(10) 0.0020(11) -0.0074(10)
C19 0.0471(13) 0.0499(14) 0.0478(12) -0.0111(10) 0.0085(10) -0.0043(10)
C20 0.0364(11) 0.0493(14) 0.0523(13) 0.0022(11) 0.0012(10) -0.0055(9)
C21 0.0535(15) 0.0384(13) 0.0847(18) -0.0025(12) 0.0196(13) -0.0038(11)
C22 0.0543(15) 0.0395(13) 0.0839(18) -0.0039(12) 0.0252(13) 0.0020(11)
C23 0.0606(16) 0.097(2) 0.0482(14) -0.0098(14) 0.0024(12) -0.0228(13)
C24 0.0496(14) 0.0576(17) 0.0613(15) -0.0131(12) 0.0078(12) -0.0130(12)
N1 0.0444(11) 0.0477(13) 0.0841(12) 0.0034(11) 0.0145(10) 0.0093(9)
N2 0.0670(18) 0.122(3) 0.0873(15) 0.0168(17) 0.0075(13) 0.0306(18)
N3 0.0394(11) 0.0548(13) 0.0678(13) 0.0100(10) 0.0107(9) 0.0092(9)
N4 0.0432(11) 0.0407(12) 0.0693(14) 0.0075(9) 0.0154(9) 0.0034(8)
N5 0.0484(11) 0.0399(11) 0.0506(10) -0.0004(8) 0.0061(9) -0.0014(9)
N6 0.0697(14) 0.0579(10) 0.0810(15) -0.0017(12) -0.0055(11) 0.0002(11)
N7 0.0503(11) 0.0396(11) 0.0660(12) 0.0039(9) 0.0106(9) 0.0026(9)
N8 0.0405(10) 0.0547(13) 0.0502(11) 0.0001(9) 0.0017(8) -0.0099(9)
N9 0.0408(11) 0.0477(12) 0.0636(11) 0.0052(8) 0.0084(9) -0.0070(9)
N10 0.0717(16) 0.103(2) 0.0663(13) -0.0080(12) -0.0015(12) -0.0347(14)
O1 0.200(7) 0.368(11) 0.296(8) -0.101(6) -0.170(6) 0.077(5)
Zn1 0.03996(19) 0.0405(2) 0.0701(2) -0.00296(12) 0.00031(12) -0.00179(11)

loop_
_atom_type_symbol
_atom_type_description
_atom_type_scat_dispersion_real
_atom_type_scat_dispersion_imag
_atom_type_scat_source
C C 0.0033 0.0016 'International Tables Vol C Tables 4.2.6.8 and 6.1.1.4'
H H 0.0000 0.0000 'International Tables Vol C Tables 4.2.6.8 and 6.1.1.4'
N N 0.0061 0.0033 'International Tables Vol C Tables 4.2.6.8 and 6.1.1.4'
Zn Zn 0.2839 1.4301 'International Tables Vol C Tables 4.2.6.8 and 6.1.1.4'
O O 0.0106 0.0060 'International Tables Vol C Tables 4.2.6.8 and 6.1.1.4'

loop_
_geom_angle_atom_site_label_1
_geom_angle_atom_site_label_2
_geom_angle_atom_site_label_3
_geom_angle
_geom_angle_site_symmetry_1
_geom_angle_site_symmetry_3
N1 C1 H1 124.2 . .
N1 C1 N3 111.5(2) . .
N3 C1 H1 124.2 . .
N2 C2 H2 126.7 . .
N2 C2 N3 106.5(3) . .
N3 C2 H2 126.7 . .
C4 C3 N3 119.2(2) . .
C8 C3 C4 119.8(2) . .
C8 C3 N3 121.0(2) . .
C3 C4 H4 120.2 . .
C3 C4 C5 119.6(3) . .
C5 C4 H4 120.2 . .
C4 C5 H5 119.5 . .
C6 C5 C4 121.0(2) . .
C6 C5 H5 119.5 . .
C5 C6 C7 118.5(2) . .
C5 C6 N4 121.2(2) . .
C7 C6 N4 120.3(2) . .
C6 C7 H7 119.5 . .
C8 C7 C6 121.1(2) . .
C8 C7 H7 119.5 . .
C3 C8 C7 120.0(3) . .
C3 C8 H8 120.0 . .
C7 C8 H8 120.0 . .
C10 C9 N4 120.8(2) . .
C14 C9 C10 118.7(2) . .
C14 C9 N4 120.4(2) . .
C9 C10 H10 119.7 . .
C11 C10 C9 120.5(2) . .
C11 C10 H10 119.7 . .
C10 C11 H11 120.5 . .
C10 C11 C12 119.0(2) . .
C12 C11 H11 120.5 . .
C11 C12 N5 118.6(2) . .
C13 C12 C11 120.8(2) . .
C13 C12 N5 120.5(2) . .
C12 C13 H13 120.3 . .
C12 C13 C14 119.4(2) . .
C14 C13 H13 120.3 . .
C9 C14 C13 121.4(3) . .
C9 C14 H14 119.3 . .
C13 C14 H14 119.3 . .
N5 C15 H15 126.4 . .
N6 C15 H15 126.4 . .
N6 C15 N5 107.1(2) . .
N5 C16 H16 124.7 . .
N7 C16 H16 124.7 . .
N7 C16 N5 110.6(2) . .
C18 C17 N4 120.3(2) . .
C22 C17 C18 118.2(2) . .
C22 C17 N4 121.5(2) . .
C17 C18 H18 119.7 . .
C19 C18 C17 120.7(2) . .
C19 C18 H18 119.7 . .
C18 C19 H19 119.7 . .
C20 C19 C18 120.6(2) . .
C20 C19 H19 119.7 . .
C19 C20 C21 120.3(2) . .
C19 C20 N8 120.3(2) . .
C21 C20 N8 119.3(2) . .
C20 C21 H21 120.4 . .
C20 C21 C22 119.2(2) . .
C22 C21 H21 120.4 . .
C17 C22 C21 121.1(2) . .
C17 C22 H22 119.5 . .
C21 C22 H22 119.5 . .
N8 C23 H23 126.3 . .
N10 C23 H23 126.3 . .
N10 C23 N8 107.4(2) . .
N8 C24 H24 124.5 . .
N9 C24 H24 124.5 . .
N9 C24 N8 111.0(2) . .
C1 N1 N2 105.7(2) . .
C1 N1 Zn1 127.5(2) . .
N2 N1 Zn1 126.68(19) . .
C2 N2 N1 109.9(3) . .
C1 N3 C2 106.3(2) . .
C1 N3 C3 126.0(2) . .
C2 N3 C3 127.6(2) . .
C9 N4 C6 118.26(18) . .
C17 N4 C6 120.4(2) . .
C17 N4 C9 120.62(19) . .
C15 N5 C12 126.7(2) . .
C16 N5 C12 125.8(2) . .
C16 N5 C15 107.3(2) . .
C15 N6 N7 108.4(2) . .
C16 N7 N6 106.6(2) . .
C16 N7 Zn1 124.82(19) . 3_546
N6 N7 Zn1 128.31(17) . 3_546
C23 N8 C20 127.0(2) . .
C24 N8 C20 125.5(2) . .
C24 N8 C23 107.4(2) . .
C24 N9 N10 106.4(2) . .
C24 N9 Zn1 128.53(19) . 6_656
N10 N9 Zn1 124.21(17) . 6_656
C23 N10 N9 107.8(2) . .
N1 Zn1 N9 106.47(9) . 6_556
N7 Zn1 N1 106.55(9) 3_556 .
N7 Zn1 N9 107.99(9) 3_556 6_556
O1 Zn1 N1 114.2(3) . .
O1 Zn1 N7 114.6(2) . 3_556
O1 Zn1 N9 106.6(3) . 6_556

loop_
_geom_bond_atom_site_label_1
_geom_bond_atom_site_label_2
_geom_bond_distance
_geom_bond_site_symmetry_2
C1 H1 0.9300 .
C1 N1 1.314(3) .
C1 N3 1.361(3) .
C2 H2 0.9300 .
C2 N2 1.361(4) .
C2 N3 1.363(4) .
C3 C4 1.380(4) .
C3 C8 1.374(4) .
C3 N3 1.427(3) .
C4 H4 0.9300 .
C4 C5 1.386(4) .
C5 H5 0.9300 .
C5 C6 1.373(4) .
C6 C7 1.382(3) .
C6 N4 1.431(3) .
C7 H7 0.9300 .
C7 C8 1.375(4) .
C8 H8 0.9300 .
C9 C10 1.390(3) .
C9 C14 1.376(3) .
C9 N4 1.419(3) .
C10 H10 0.9300 .
C10 C11 1.381(3) .
C11 H11 0.9300 .
C11 C12 1.395(3) .
C12 C13 1.362(4) .
C12 N5 1.446(3) .
C13 H13 0.9300 .
C13 C14 1.378(4) .
C14 H14 0.9300 .
C15 H15 0.9300 .
C15 N5 1.381(3) .
C15 N6 1.336(4) .
C16 H16 0.9300 .
C16 N5 1.342(3) .
C16 N7 1.316(3) .
C17 C18 1.396(3) .
C17 C22 1.378(3) .
C17 N4 1.411(3) .
C18 H18 0.9300 .
C18 C19 1.369(3) .
C19 H19 0.9300 .
C19 C20 1.363(3) .
C20 C21 1.381(3) .
C20 N8 1.445(3) .
C21 H21 0.9300 .
C21 C22 1.389(3) .
C22 H22 0.9300 .
C23 H23 0.9300 .
C23 N8 1.358(3) .
C23 N10 1.357(4) .
C24 H24 0.9300 .
C24 N8 1.338(3) .
C24 N9 1.317(3) .
N1 N2 1.361(4) .
N1 Zn1 2.001(2) .
N6 N7 1.395(3) .
N7 Zn1 2.001(2) 3_546
N9 N10 1.387(3) .
N9 Zn1 2.007(2) 6_656
O1 Zn1 1.912(5) .
